data_2005498
loop_
_publ_author_name
'Baggio, R.'
'Perec, M.'
'Garland, M. T.'

_publ_section_title
;Aqua(2,2'-bipyridyl-<i>N</i>,<i>N</i>')(thiodiacetato-<i>O</i>,<i>O</i>',<i>S</i>)zinc(II)
 Tetrahydrate
;
_journal_issue 10
_journal_name_full 'Acta Crystallographica Section C'
_journal_page_first 2457
_journal_page_last 2460
_journal_paper_doi 10.1107/S0108270196007329
_journal_volume 52
_journal_year 1996
_chemical_formula_iupac '[Zn (C4 H4 O4 S1) (C10 H8 N2) (H2 O)] , 4H2 O'
_chemical_formula_moiety
;
(Zn 2+), (C4 H4 O4 S1 2-), (C10 H8 N2), 5(H2 O)
;
_chemical_formula_sum 'C14 H22 N2 O9 S Zn'
_chemical_formula_weight 459.77
_chemical_name_systematic
;
Aqua(2,2'-bipyridyl-N,N')(thiodiacetato-O,O',S)zinc(II) tetrahydrate
;
_space_group_IT_number 2
_symmetry_cell_setting triclinic
_symmetry_space_group_name_Hall '-P 1'
_symmetry_space_group_name_H-M 'P -1'
_audit_creation_method SHELXL
_cell_angle_alpha 102.01(1)
_cell_angle_beta 103.27(1)
_cell_angle_gamma 113.63(1)
_cell_formula_units_Z 2
_cell_length_a 9.162(2)
_cell_length_b 10.808(3)
_cell_length_c 11.627(3)
_cell_measurement_reflns_used 25
_cell_measurement_temperature 293(2)
_cell_measurement_theta_max 12.5
_cell_measurement_theta_min 7.5
_cell_volume 966.8(4)
_computing_cell_refinement P3/P4/PC
_computing_data_collection 'P3/P4/PC (Siemens, 1991)'
_computing_data_reduction 'XDISK SHELXTL/PC (Sheldrick, 1991)'
_computing_molecular_graphics 'XP SHELXTL/PC'
_computing_publication_material
;
CIFTAB (Sheldrick, 1993), PARST (Nardelli, 1983) and the Cambridge
Structural Database (Allen, Kennard & Taylor, 1983)
;
_computing_structure_refinement 'SHELXL93 (Sheldrick, 1993)'
_computing_structure_solution 'XS SHELXTL/PC'
_diffrn_ambient_temperature 293(2)
_diffrn_measurement_device 'Siemens R3m'
_diffrn_measurement_method \w/2\q
_diffrn_radiation_monochromator graphite
_diffrn_radiation_source 'fine-focus sealed tube'
_diffrn_radiation_type MoK\a
_diffrn_radiation_wavelength 0.71073
_diffrn_reflns_av_R_equivalents 0.0083
_diffrn_reflns_av_sigmaI/netI 0.0157
_diffrn_reflns_limit_h_max 9
_diffrn_reflns_limit_h_min -1
_diffrn_reflns_limit_k_max 11
_diffrn_reflns_limit_k_min -11
_diffrn_reflns_limit_l_max 12
_diffrn_reflns_limit_l_min -12
_diffrn_reflns_number 3101
_diffrn_reflns_theta_max 22.54
_diffrn_reflns_theta_min 1.91
_diffrn_standards_decay_% 0.0
_diffrn_standards_interval_count 98
_diffrn_standards_number 2
_exptl_absorpt_coefficient_mu 1.427
_exptl_absorpt_correction_T_max 0.940
_exptl_absorpt_correction_T_min 0.870
_exptl_absorpt_correction_type 'semi-empirical, \y-scan (XEMP SHELXTL/PC; Sheldrick, 1991)'
_exptl_crystal_colour colorless
_exptl_crystal_density_diffrn 1.579
_exptl_crystal_density_meas ?
_exptl_crystal_description polyhedra
_exptl_crystal_F_000 476
_exptl_crystal_size_max 0.26
_exptl_crystal_size_mid 0.22
_exptl_crystal_size_min 0.18
_refine_diff_density_max 0.187
_refine_diff_density_min -0.261
_refine_ls_extinction_method none
_refine_ls_goodness_of_fit_all 1.036
_refine_ls_goodness_of_fit_obs 1.070
_refine_ls_matrix_type full
_refine_ls_number_parameters 244
_refine_ls_number_reflns 2528
_refine_ls_number_restraints 15
_refine_ls_restrained_S_all 1.033
_refine_ls_restrained_S_obs 1.066
_refine_ls_R_factor_all 0.0242
_refine_ls_R_factor_obs 0.0221
_refine_ls_shift/esd_max 0.002
_refine_ls_shift/esd_mean 0.000
_refine_ls_structure_factor_coef Fsqd
_refine_ls_weighting_details 'w = 1/[\s^2^(Fo^2^)+(0.0320P)^2^+0.5598P] where P=(Fo^2^+2Fc^2^)/3'
_refine_ls_weighting_scheme calc
_refine_ls_wR_factor_all 0.0583
_refine_ls_wR_factor_obs 0.0575
_reflns_number_observed 2332
_reflns_number_total 2528
_reflns_observed_criterion >2\s(I)
_cod_data_source_file fg1160.cif
_cod_data_source_block ZnDS
_cod_depositor_comments
;
The following automatic conversions were performed:
'_symmetry_cell_setting' value 'Triclinic' changed to 'triclinic'
according to '/home/saulius/struct/CIF-dictionaries/cif_core.dic'
dictionary named 'cif_core.dic' version 2.4.1 from 2010-06-29.

Automatic conversion script
Id: cif_fix_enum 1527 2010-12-29 10:47:43Z saulius 

The following automatic conversions were performed:

'_symmetry_cell_setting' value 'Triclinic' changed to 'triclinic'
according to /home/saulius/struct/CIF-dictionaries/cif_core.dic
dictionary named 'cif_core.dic' version 2.4.1 from
2010-06-29.

'_geom_bond_publ_flag' value 'Y' changed to 'y'
according to /home/saulius/struct/CIF-dictionaries/cif_core.dic
dictionary named 'cif_core.dic' version 2.4.1 from 2010-06-29 (27
times).

'_geom_angle_publ_flag' value 'Y' changed to 'y' according
to /home/saulius/struct/CIF-dictionaries/cif_core.dic dictionary
named 'cif_core.dic' version 2.4.1 from 2010-06-29 (15
times).

'_geom_angle_publ_flag' value 'N' changed to 'n' according
to /home/saulius/struct/CIF-dictionaries/cif_core.dic dictionary
named 'cif_core.dic' version 2.4.1 from 2010-06-29 (33
times).

'_geom_torsion_publ_flag' value 'N' changed to 'n' according
to /home/saulius/struct/CIF-dictionaries/cif_core.dic dictionary
named 'cif_core.dic' version 2.4.1 from 2010-06-29 (78 times).

Automatic conversion script
Id: cif_fix_values 1715 2011-07-08 13:25:40Z adriana 

The following automatic conversions were performed:

'_exptl_crystal_density_meas' value 'not_measured' was changed to '?'
- the value is perceived as not measured.

Automatic conversion script
Id: cif_fix_values 3008 2015-01-20 13:52:24Z robertas 

The following automatic conversions were performed:

'_refine_ls_weighting_scheme' value 'calc w =
1/[\s^2^(Fo^2^)+(0.0320P)^2^+0.5598P] where P=(Fo^2^+2Fc^2^)/3' was
changed to 'calc'. New tag '_refine_ls_weighting_details' was
created. The value of the new tag was set to 'w =
1/[\s^2^(Fo^2^)+(0.0320P)^2^+0.5598P] where P=(Fo^2^+2Fc^2^)/3'.

Automatic conversion script
Id: cif_fix_values 3143 2015-03-26 13:38:13Z robertas 
;
_cod_database_code 2005498

loop_
_symmetry_equiv_pos_as_xyz
'x, y, z'
'-x, -y, -z'

loop_
_atom_site_aniso_label
_atom_site_aniso_U_11
_atom_site_aniso_U_22
_atom_site_aniso_U_33
_atom_site_aniso_U_12
_atom_site_aniso_U_13
_atom_site_aniso_U_23
Zn1 0.0260(2) 0.0255(2) 0.0251(2) 0.01212(12) 0.01127(11) 0.00554(11)
O1 0.0507(11) 0.0274(9) 0.0320(9) 0.0175(8) 0.0215(8) 0.0092(7)
O2 0.0606(12) 0.0372(10) 0.0331(10) 0.0214(9) 0.0272(9) 0.0058(8)
S3 0.0320(3) 0.0269(3) 0.0314(3) 0.0088(3) 0.0155(3) 0.0089(3)
O4 0.0364(10) 0.0537(12) 0.0479(11) 0.0195(9) 0.0047(9) 0.0218(9)
O5 0.0257(8) 0.0259(8) 0.0368(9) 0.0109(7) 0.0110(7) 0.0102(7)
O1W 0.0509(11) 0.0260(9) 0.0326(9) 0.0059(8) 0.0127(8) 0.0089(7)
O2W 0.0646(14) 0.0630(13) 0.0579(13) 0.0249(11) 0.0255(11) 0.0204(11)
O3W 0.0646(13) 0.0475(11) 0.0494(12) 0.0201(10) 0.0137(10) 0.0202(9)
O4W 0.0653(13) 0.0407(11) 0.0605(13) 0.0249(10) 0.0198(11) 0.0042(9)
O5W 0.090(2) 0.0648(14) 0.0743(15) 0.0377(13) 0.0506(13) 0.0350(12)
N1 0.0282(10) 0.0285(10) 0.0291(11) 0.0126(9) 0.0093(9) 0.0072(8)
N2 0.0284(11) 0.0291(10) 0.0256(11) 0.0129(9) 0.0127(9) 0.0066(8)
C1 0.0316(13) 0.0287(14) 0.0282(13) 0.0108(11) 0.0106(10) 0.0052(11)
C2 0.087(2) 0.0295(14) 0.043(2) 0.0195(15) 0.038(2) 0.0080(12)
C3 0.0402(15) 0.0366(14) 0.057(2) 0.0161(12) 0.0111(13) 0.0232(13)
C4 0.0315(14) 0.0327(13) 0.0321(13) 0.0174(11) 0.0177(12) 0.0104(11)
C5 0.040(2) 0.047(2) 0.0338(15) 0.0194(13) 0.0061(12) 0.0070(12)
C6 0.038(2) 0.064(2) 0.047(2) 0.0155(15) -0.0041(14) 0.0133(15)
C7 0.0296(15) 0.062(2) 0.068(2) 0.0202(14) 0.0144(15) 0.031(2)
C8 0.0312(14) 0.045(2) 0.057(2) 0.0201(12) 0.0231(13) 0.0247(13)
C9 0.0271(13) 0.0231(11) 0.0372(13) 0.0109(10) 0.0156(11) 0.0151(10)
C10 0.0328(13) 0.0196(11) 0.0344(13) 0.0120(10) 0.0186(11) 0.0101(10)
C11 0.043(2) 0.0378(14) 0.048(2) 0.0216(12) 0.0285(13) 0.0121(12)
C12 0.064(2) 0.046(2) 0.037(2) 0.0237(15) 0.0295(14) 0.0055(12)
C13 0.051(2) 0.052(2) 0.0276(14) 0.0180(14) 0.0128(12) 0.0027(12)
C14 0.0357(14) 0.046(2) 0.0309(14) 0.0177(12) 0.0113(12) 0.0059(12)

loop_
_atom_site_label
_atom_site_occupancy
_atom_site_fract_x
_atom_site_fract_y
_atom_site_fract_z
_atom_site_U_iso_or_equiv
_atom_site_thermal_displace_type
_atom_site_calc_flag
_atom_site_refinement_flags
_atom_site_type_symbol
Zn1 1 0.29789(3) 0.23965(3) 0.10434(2) 0.02557(10) Uani d . Zn
O1 1 0.2981(2) 0.3342(2) 0.27638(14) 0.0358(4) Uani d . O
O2 1 0.2968(2) 0.5060(2) 0.4170(2) 0.0432(4) Uani d . O
S3 1 0.40952(7) 0.50488(6) 0.10746(5) 0.0312(2) Uani d . S
O4 1 -0.0662(2) 0.2967(2) -0.1310(2) 0.0478(5) Uani d . O
O5 1 0.0734(2) 0.2275(2) 0.00125(14) 0.0300(4) Uani d . O
O1W 1 0.1873(2) 0.0478(2) 0.1357(2) 0.0414(4) Uani d D O
H1WA 1 0.2090 0.0483 0.2110 0.054 Uiso d RD H
H1WB 1 0.1077 -0.0340 0.0865 0.054 Uiso d RD H
O2W 1 -0.0863(3) 0.2117(2) -0.3878(2) 0.0629(6) Uani d D O
H2WA 1 -0.0665 0.2606 -0.3133 0.082 Uiso d RD H
H2WB 1 0.0013 0.2475 -0.4078 0.082 Uiso d RD H
O3W 1 -0.2425(3) -0.0664(2) -0.3846(2) 0.0566(5) Uani d D O
H3WA 1 -0.3502 -0.1064 -0.4167 0.074 Uiso d RD H
H3WB 1 -0.1995 0.0150 -0.3939 0.074 Uiso d RD H
O4W 1 -0.4091(3) -0.8000(2) -0.4919(2) 0.0582(5) Uani d D O
H4WA 1 -0.3834 -0.7121 -0.4780 0.076 Uiso d RD H
H4WB 1 -0.3190 -0.8078 -0.4695 0.076 Uiso d RD H
O5W 1 -0.1829(3) -0.2850(2) -0.5196(2) 0.0696(6) Uani d D O
H5WA 1 -0.1917 -0.2152 -0.4784 0.091 Uiso d RD H
H5WB 1 -0.2123 -0.3522 -0.4890 0.091 Uiso d RD H
N1 1 0.5501(2) 0.2690(2) 0.1662(2) 0.0295(4) Uani d . N
N2 1 0.3291(2) 0.1494(2) -0.0674(2) 0.0277(4) Uani d . N
C1 1 0.3220(3) 0.4599(2) 0.3202(2) 0.0315(5) Uani d . C
C2 1 0.3892(4) 0.5683(3) 0.2556(3) 0.0540(8) Uani d . C
H2A 1 0.3153 0.6107 0.2430 0.070 Uiso d R H
H2B 1 0.4990 0.6432 0.3121 0.070 Uiso d R H
C3 1 0.2145(3) 0.4674(3) -0.0060(3) 0.0452(7) Uani d . C
H3A 1 0.2379 0.4839 -0.0793 0.059 Uiso d R H
H3B 1 0.1810 0.5365 0.0278 0.059 Uiso d R H
C4 1 0.0621(3) 0.3194(2) -0.0482(2) 0.0301(5) Uani d . C
C5 1 0.6554(3) 0.3308(3) 0.2860(2) 0.0431(6) Uani d . C
H5A 1 0.6187 0.3702 0.3486 0.056 Uiso d R H
C6 1 0.8142(4) 0.3395(3) 0.3227(3) 0.0574(8) Uani d . C
H6A 1 0.8876 0.3859 0.4091 0.075 Uiso d R H
C7 1 0.8660(3) 0.2813(3) 0.2331(3) 0.0528(7) Uani d . C
H7A 1 0.9751 0.2840 0.2565 0.069 Uiso d R H
C8 1 0.7586(3) 0.2185(3) 0.1094(3) 0.0406(6) Uani d . C
H8A 1 0.7928 0.1784 0.0454 0.053 Uiso d R H
C9 1 0.6016(3) 0.2144(2) 0.0785(2) 0.0278(5) Uani d . C
C10 1 0.4805(3) 0.1531(2) -0.0530(2) 0.0275(5) Uani d . C
C11 1 0.5229(3) 0.1080(3) -0.1557(2) 0.0398(6) Uani d . C
H11A 1 0.6324 0.1127 -0.1437 0.052 Uiso d R H
C12 1 0.4053(4) 0.0567(3) -0.2749(2) 0.0485(7) Uani d . C
H12A 1 0.4322 0.0245 -0.3468 0.063 Uiso d R H
C13 1 0.2504(4) 0.0516(3) -0.2896(2) 0.0477(7) Uani d . C
H13A 1 0.1668 0.0158 -0.3717 0.062 Uiso d R H
C14 1 0.2170(3) 0.0989(3) -0.1840(2) 0.0395(6) Uani d . C
H14A 1 0.1083 0.0957 -0.1946 0.051 Uiso d R H

loop_
_atom_type_symbol
_atom_type_description
_atom_type_scat_dispersion_real
_atom_type_scat_dispersion_imag
_atom_type_scat_source
C C 0.0033 0.0016 'International Tables Vol C Tables 4.2.6.8 and 6.1.1.4'
H H 0.0000 0.0000 'International Tables Vol C Tables 4.2.6.8 and 6.1.1.4'
N N 0.0061 0.0033 'International Tables Vol C Tables 4.2.6.8 and 6.1.1.4'
Zn Zn 0.2839 1.4301 'International Tables Vol C Tables 4.2.6.8 and 6.1.1.4'
O O 0.0106 0.0060 'International Tables Vol C Tables 4.2.6.8 and 6.1.1.4'
S S 0.1246 0.1234 'International Tables Vol C Tables 4.2.6.8 and 6.1.1.4'

loop_
_geom_angle_atom_site_label_1
_geom_angle_atom_site_label_2
_geom_angle_atom_site_label_3
_geom_angle
_geom_angle_publ_flag
O1 Zn1 O1W 86.25(6) y
O1 Zn1 O5 95.94(6) y
O1W Zn1 O5 96.16(6) y
O1 Zn1 N1 96.96(7) y
O1W Zn1 N1 95.60(7) y
O5 Zn1 N1 163.06(7) y
O1 Zn1 N2 173.37(7) y
O1W Zn1 N2 95.53(7) y
O5 Zn1 N2 90.23(7) y
N1 Zn1 N2 76.52(7) y
O1 Zn1 S3 80.20(5) y
O1W Zn1 S3 165.52(5) y
O5 Zn1 S3 80.33(4) y
N1 Zn1 S3 91.08(5) y
N2 Zn1 S3 98.51(5) y
C1 O1 Zn1 126.88(15) n
C3 S3 C2 103.87(15) n
C3 S3 Zn1 93.62(8) n
C2 S3 Zn1 94.06(9) n
C4 O5 Zn1 125.23(14) n
C5 N1 C9 118.9(2) n
C5 N1 Zn1 124.5(2) n
C9 N1 Zn1 116.55(15) n
C14 N2 C10 118.3(2) n
C14 N2 Zn1 126.4(2) n
C10 N2 Zn1 115.18(14) n
O2 C1 O1 124.3(2) n
O2 C1 C2 115.5(2) n
O1 C1 C2 120.2(2) n
C1 C2 S3 117.8(2) n
C4 C3 S3 118.8(2) n
O4 C4 O5 124.2(2) n
O4 C4 C3 116.2(2) n
O5 C4 C3 119.6(2) n
N1 C5 C6 122.4(3) n
C5 C6 C7 118.8(3) n
C6 C7 C8 119.0(2) n
C9 C8 C7 119.4(2) n
N1 C9 C8 121.5(2) n
N1 C9 C10 115.7(2) n
C8 C9 C10 122.8(2) n
N2 C10 C11 121.5(2) n
N2 C10 C9 115.8(2) n
C11 C10 C9 122.6(2) n
C12 C11 C10 119.1(2) n
C13 C12 C11 119.4(2) n
C12 C13 C14 118.6(2) n
N2 C14 C13 123.0(2) n

loop_
_geom_bond_atom_site_label_1
_geom_bond_atom_site_label_2
_geom_bond_distance
_geom_bond_publ_flag
Zn1 O1 2.047(2) y
Zn1 O1W 2.064(2) y
Zn1 O5 2.067(2) y
Zn1 N1 2.124(2) y
Zn1 N2 2.167(2) y
Zn1 S3 2.6180(10) y
O1 C1 1.255(3) y
O2 C1 1.244(3) y
S3 C3 1.792(3) y
S3 C2 1.797(3) y
O4 C4 1.233(3) y
O5 C4 1.273(3) y
N1 C5 1.341(3) y
N1 C9 1.343(3) y
N2 C14 1.340(3) y
N2 C10 1.341(3) y
C1 C2 1.521(3) y
C3 C4 1.522(3) y
C5 C6 1.377(4) y
C6 C7 1.379(4) y
C7 C8 1.381(4) y
C8 C9 1.380(3) y
C9 C10 1.489(3) y
C10 C11 1.391(3) y
C11 C12 1.380(4) y
C12 C13 1.367(4) y
C13 C14 1.379(4) y

loop_
_geom_torsion_atom_site_label_1
_geom_torsion_atom_site_label_2
_geom_torsion_atom_site_label_3
_geom_torsion_atom_site_label_4
_geom_torsion
_geom_torsion_publ_flag
O1W Zn1 O1 C1 -165.8(2) n
O5 Zn1 O1 C1 -70.0(2) n
N1 Zn1 O1 C1 99.0(2) n
N2 Zn1 O1 C1 88.4(6) n
S3 Zn1 O1 C1 9.1(2) n
O1 Zn1 S3 C3 -107.61(11) n
O1W Zn1 S3 C3 -86.8(2) n
O5 Zn1 S3 C3 -9.79(10) n
N1 Zn1 S3 C3 155.52(11) n
N2 Zn1 S3 C3 78.99(11) n
O1 Zn1 S3 C2 -3.41(12) n
O1W Zn1 S3 C2 17.4(2) n
O5 Zn1 S3 C2 94.41(12) n
N1 Zn1 S3 C2 -100.28(12) n
N2 Zn1 S3 C2 -176.82(12) n
O1 Zn1 O5 C4 94.9(2) n
O1W Zn1 O5 C4 -178.3(2) n
N1 Zn1 O5 C4 -44.5(3) n
N2 Zn1 O5 C4 -82.7(2) n
S3 Zn1 O5 C4 15.9(2) n
O1 Zn1 N1 C5 1.1(2) n
O1W Zn1 N1 C5 -85.8(2) n
O5 Zn1 N1 C5 140.4(2) n
N2 Zn1 N1 C5 179.8(2) n
S3 Zn1 N1 C5 81.4(2) n
O1 Zn1 N1 C9 177.46(15) n
O1W Zn1 N1 C9 90.6(2) n
O5 Zn1 N1 C9 -43.2(3) n
N2 Zn1 N1 C9 -3.79(15) n
S3 Zn1 N1 C9 -102.29(15) n
O1 Zn1 N2 C14 -164.4(5) n
O1W Zn1 N2 C14 90.3(2) n
O5 Zn1 N2 C14 -5.9(2) n
N1 Zn1 N2 C14 -175.2(2) n
S3 Zn1 N2 C14 -86.1(2) n
O1 Zn1 N2 C10 11.7(6) n
O1W Zn1 N2 C10 -93.6(2) n
O5 Zn1 N2 C10 170.2(2) n
N1 Zn1 N2 C10 0.91(15) n
S3 Zn1 N2 C10 89.98(15) n
Zn1 O1 C1 O2 169.1(2) n
Zn1 O1 C1 C2 -12.1(3) n
O2 C1 C2 S3 -174.2(2) n
O1 C1 C2 S3 6.8(4) n
C3 S3 C2 C1 94.6(2) n
Zn1 S3 C2 C1 -0.2(2) n
C2 S3 C3 C4 -88.2(2) n
Zn1 S3 C3 C4 6.9(2) n
Zn1 O5 C4 O4 163.2(2) n
Zn1 O5 C4 C3 -16.0(3) n
S3 C3 C4 O4 -176.3(2) n
S3 C3 C4 O5 2.9(3) n
C9 N1 C5 C6 -0.4(4) n
Zn1 N1 C5 C6 175.9(2) n
N1 C5 C6 C7 -0.7(4) n
C5 C6 C7 C8 1.2(4) n
C6 C7 C8 C9 -0.6(4) n
C5 N1 C9 C8 1.0(3) n
Zn1 N1 C9 C8 -175.5(2) n
C5 N1 C9 C10 -177.5(2) n
Zn1 N1 C9 C10 5.9(2) n
C7 C8 C9 N1 -0.5(4) n
C7 C8 C9 C10 177.9(2) n
C14 N2 C10 C11 0.9(3) n
Zn1 N2 C10 C11 -175.6(2) n
C14 N2 C10 C9 178.3(2) n
Zn1 N2 C10 C9 1.8(2) n
N1 C9 C10 N2 -5.1(3) n
C8 C9 C10 N2 176.4(2) n
N1 C9 C10 C11 172.3(2) n
C8 C9 C10 C11 -6.3(3) n
N2 C10 C11 C12 -0.7(3) n
C9 C10 C11 C12 -177.9(2) n
C10 C11 C12 C13 0.1(4) n
C11 C12 C13 C14 0.3(4) n
C10 N2 C14 C13 -0.4(4) n
Zn1 N2 C14 C13 175.6(2) n
C12 C13 C14 N2 -0.2(4) n
